data_7029352
loop_
_publ_author_name
'Pramanik, Shuvam'
'Roy, Sima'
'Ghorui, Tapas'
'Ganguly, Sanjib'
'Pramanik, Kausikisankar'

_publ_section_title
;
 Molecular and electronic structure of nonradical homoleptic
 pyridyl-azo-oxime complexes of cobalt(iii) and the azo-oxime anion
 radical congener: an experimental and theoretical investigation.
;
_journal_issue 14
_journal_name_full 'Dalton transactions (Cambridge, England : 2003)'
_journal_page_first 5317
_journal_page_last 5334
_journal_paper_doi 10.1039/c3dt53460j
_journal_volume 43
_journal_year 2014
_chemical_formula_moiety 'C36 H27 Co N12 O3'
_chemical_formula_sum 'C36 H27 Co N12 O3'
_chemical_formula_weight 734.63
_chemical_name_systematic
; 
 ? 
;
_space_group_IT_number 2
_symmetry_cell_setting triclinic
_symmetry_space_group_name_Hall '-P 1'
_symmetry_space_group_name_H-M 'P -1'
_atom_sites_solution_hydrogens geom
_atom_sites_solution_primary direct
_atom_sites_solution_secondary difmap
_audit_creation_method SHELXL-97
_cell_angle_alpha 82.504(3)
_cell_angle_beta 85.045(3)
_cell_angle_gamma 83.943(3)
_cell_formula_units_Z 2
_cell_length_a 11.2383(7)
_cell_length_b 11.5516(7)
_cell_length_c 13.2395(8)
_cell_measurement_reflns_used 7793
_cell_measurement_temperature 296(2)
_cell_measurement_theta_max 27.1
_cell_measurement_theta_min 3.8
_cell_volume 1689.95(18)
_computing_cell_refinement 'SMART APEX II'
_computing_data_collection 'SMART APEX II (Bruker,2010)'
_computing_data_reduction 'SAINT (Bruker,2000)'
_computing_molecular_graphics 'Ortep-3v2 for windows (Farrugia, 1997)'
_computing_publication_material 'PLATON (Spek, 2008)'
_computing_structure_refinement 'SHELXL-97 (Sheldrick, 2008)'
_computing_structure_solution 'SHELXS-97 (Sheldrick, 2008)'
_diffrn_ambient_temperature 296(2)
_diffrn_measured_fraction_theta_full 0.985
_diffrn_measured_fraction_theta_max 0.985
_diffrn_measurement_device_type 'CCD area-detector'
_diffrn_measurement_method 'phi and omega scans'
_diffrn_radiation_monochromator graphite
_diffrn_radiation_source 'fine-focus sealed tube'
_diffrn_radiation_type MoK\a
_diffrn_radiation_wavelength 0.71073
_diffrn_reflns_av_R_equivalents 0.0533
_diffrn_reflns_av_sigmaI/netI 0.0529
_diffrn_reflns_limit_h_max 14
_diffrn_reflns_limit_h_min -14
_diffrn_reflns_limit_k_max 14
_diffrn_reflns_limit_k_min -14
_diffrn_reflns_limit_l_max 17
_diffrn_reflns_limit_l_min -17
_diffrn_reflns_number 26943
_diffrn_reflns_theta_full 27.54
_diffrn_reflns_theta_max 27.54
_diffrn_reflns_theta_min 1.56
_exptl_absorpt_coefficient_mu 0.565
_exptl_absorpt_correction_T_max 0.914
_exptl_absorpt_correction_T_min 0.867
_exptl_absorpt_correction_type multi-scan
_exptl_absorpt_process_details SADABAS
_exptl_crystal_colour violet
_exptl_crystal_density_diffrn 1.444
_exptl_crystal_density_method 'not measured'
_exptl_crystal_description parallelopiped
_exptl_crystal_F_000 756
_exptl_crystal_size_max 0.32
_exptl_crystal_size_mid 0.21
_exptl_crystal_size_min 0.16
_refine_diff_density_max 1.324
_refine_diff_density_min -0.765
_refine_diff_density_rms 0.098
_refine_ls_extinction_method none
_refine_ls_goodness_of_fit_ref 1.005
_refine_ls_hydrogen_treatment constr
_refine_ls_matrix_type full
_refine_ls_number_parameters 469
_refine_ls_number_reflns 7680
_refine_ls_number_restraints 0
_refine_ls_restrained_S_all 1.005
_refine_ls_R_factor_all 0.0805
_refine_ls_R_factor_gt 0.0605
_refine_ls_shift/su_max 0.000
_refine_ls_shift/su_mean 0.000
_refine_ls_structure_factor_coef Fsqd
_refine_ls_weighting_details 'calc w=1/[\s^2^(Fo^2^)+(0.1321P)^2^+0.0000P] where P=(Fo^2^+2Fc^2^)/3'
_refine_ls_weighting_scheme calc
_refine_ls_wR_factor_gt 0.1719
_refine_ls_wR_factor_ref 0.1908
_reflns_number_gt 5699
_reflns_number_total 7793
_reflns_threshold_expression >2sigma(I)
_cod_data_source_file c3dt53460j.txt
_cod_data_source_block kp23
_cod_depositor_comments
;
The following automatic conversions were performed:

'_symmetry_cell_setting' value 'Triclinic' changed to 'triclinic'
according to
/usr/data/users/saulius/crontab/automatic-downloads/current/RSC/lib/dictionaries/cif_core.dic
dictionary named 'cif_core.dic' version 2.4.2 from 2011-04-26.

Automatic conversion script
Id: cif_fix_values 2281 2013-09-26 08:29:07Z andrius 
;
_cod_database_code 7029352

loop_
_symmetry_equiv_pos_as_xyz
'x, y, z'
'-x, -y, -z'

loop_
_atom_site_label
_atom_site_type_symbol
_atom_site_fract_x
_atom_site_fract_y
_atom_site_fract_z
_atom_site_U_iso_or_equiv
_atom_site_adp_type
_atom_site_occupancy
_atom_site_symmetry_multiplicity
_atom_site_calc_flag
_atom_site_refinement_flags
Co Co 0.27629(3) 0.23070(3) 0.24918(3) 0.03613(15) Uani 1 1 d .
O1 O 0.29541(17) 0.38958(17) 0.38943(15) 0.0472(5) Uani 1 1 d .
O2 O 0.33317(19) 0.08124(17) 0.43114(15) 0.0510(5) Uani 1 1 d .
O3 O 0.10171(17) 0.37847(18) 0.14333(17) 0.0556(5) Uani 1 1 d .
N1 N 0.0945(2) 0.0691(2) 0.1619(2) 0.0585(7) Uani 1 1 d .
N2 N 0.12299(19) 0.17337(19) 0.29399(17) 0.0393(5) Uani 1 1 d .
N3 N 0.0729(2) 0.2086(2) 0.37725(18) 0.0449(5) Uani 1 1 d .
N4 N 0.23387(19) 0.31546(18) 0.36329(17) 0.0388(5) Uani 1 1 d .
N5 N 0.3191(3) 0.2580(2) 0.0000(2) 0.0633(8) Uani 1 1 d .
N6 N 0.32735(19) 0.12688(18) 0.14715(16) 0.0370(5) Uani 1 1 d .
N7 N 0.36378(19) 0.02110(19) 0.18151(17) 0.0402(5) Uani 1 1 d .
N8 N 0.33561(19) 0.09149(19) 0.33560(17) 0.0393(5) Uani 1 1 d .
N9 N 0.5592(2) 0.1744(2) 0.2844(2) 0.0505(6) Uani 1 1 d .
N10 N 0.41501(18) 0.31366(18) 0.21580(16) 0.0372(5) Uani 1 1 d .
N11 N 0.39855(19) 0.41549(19) 0.16478(17) 0.0412(5) Uani 1 1 d .
N12 N 0.20916(18) 0.36370(19) 0.16449(17) 0.0395(5) Uani 1 1 d .
C1 C 0.0680(2) 0.0813(2) 0.2591(2) 0.0450(6) Uani 1 1 d .
C2 C -0.0013(3) 0.0085(3) 0.3260(3) 0.0646(9) Uani 1 1 d .
H2A H -0.0167 0.0192 0.3944 0.078 Uiso 1 1 calc R
C3 C -0.0467(4) -0.0816(3) 0.2851(4) 0.0872(13) Uani 1 1 d .
H3A H -0.0956 -0.1318 0.3259 0.105 Uiso 1 1 calc R
C4 C -0.0187(4) -0.0956(4) 0.1845(4) 0.0859(13) Uani 1 1 d .
H4A H -0.0475 -0.1558 0.1562 0.103 Uiso 1 1 calc R
C5 C 0.0507(3) -0.0211(4) 0.1275(3) 0.0746(11) Uani 1 1 d .
H5A H 0.0699 -0.0325 0.0595 0.090 Uiso 1 1 calc R
C6 C 0.1314(2) 0.2875(2) 0.4162(2) 0.0430(6) Uani 1 1 d .
C7 C 0.0818(3) 0.3325(3) 0.5110(2) 0.0482(7) Uani 1 1 d .
C8 C -0.0415(3) 0.3424(3) 0.5331(3) 0.0673(9) Uani 1 1 d .
H8A H -0.0915 0.3230 0.4867 0.081 Uiso 1 1 calc R
C9 C -0.0905(4) 0.3810(4) 0.6234(4) 0.0906(14) Uani 1 1 d .
H9A H -0.1734 0.3880 0.6371 0.109 Uiso 1 1 calc R
C10 C -0.0185(5) 0.4088(3) 0.6924(3) 0.0892(14) Uani 1 1 d .
H10A H -0.0522 0.4341 0.7533 0.107 Uiso 1 1 calc R
C11 C 0.1019(5) 0.3997(3) 0.6725(3) 0.0785(12) Uani 1 1 d .
H11A H 0.1505 0.4188 0.7201 0.094 Uiso 1 1 calc R
C12 C 0.1539(3) 0.3623(3) 0.5823(2) 0.0619(9) Uani 1 1 d .
H12A H 0.2369 0.3571 0.5693 0.074 Uiso 1 1 calc R
C13 C 0.3301(2) 0.1475(2) 0.0379(2) 0.0394(6) Uani 1 1 d .
C14 C 0.3446(3) 0.0574(3) -0.0218(2) 0.0555(8) Uani 1 1 d .
H14A H 0.3523 -0.0203 0.0077 0.067 Uiso 1 1 calc R
C15 C 0.3475(3) 0.0848(3) -0.1259(2) 0.0631(9) Uani 1 1 d .
H15A H 0.3577 0.0255 -0.1680 0.076 Uiso 1 1 calc R
C16 C 0.3356(3) 0.1984(3) -0.1671(2) 0.0613(8) Uani 1 1 d .
H16A H 0.3355 0.2189 -0.2374 0.074 Uiso 1 1 calc R
C17 C 0.3237(4) 0.2818(3) -0.1019(3) 0.0744(11) Uani 1 1 d .
H17A H 0.3183 0.3601 -0.1300 0.089 Uiso 1 1 calc R
C18 C 0.3651(2) -0.0015(2) 0.2830(2) 0.0391(6) Uani 1 1 d .
C19 C 0.4011(2) -0.1229(2) 0.3274(2) 0.0413(6) Uani 1 1 d .
C20 C 0.4651(3) -0.1479(3) 0.4130(2) 0.0540(8) Uani 1 1 d .
H20A H 0.4843 -0.0876 0.4470 0.065 Uiso 1 1 calc R
C21 C 0.5004(3) -0.2636(3) 0.4480(3) 0.0696(10) Uani 1 1 d .
H21A H 0.5436 -0.2805 0.5059 0.084 Uiso 1 1 calc R
C22 C 0.4732(4) -0.3529(3) 0.3994(3) 0.0702(10) Uani 1 1 d .
H22A H 0.4980 -0.4301 0.4237 0.084 Uiso 1 1 calc R
C23 C 0.4093(3) -0.3287(3) 0.3146(3) 0.0625(9) Uani 1 1 d .
H23A H 0.3901 -0.3897 0.2814 0.075 Uiso 1 1 calc R
C24 C 0.3732(3) -0.2140(2) 0.2782(2) 0.0520(7) Uani 1 1 d .
H24A H 0.3300 -0.1980 0.2204 0.062 Uiso 1 1 calc R
C25 C 0.5294(2) 0.2869(2) 0.2576(2) 0.0404(6) Uani 1 1 d .
C26 C 0.6006(3) 0.3740(3) 0.2699(3) 0.0668(10) Uani 1 1 d .
H26A H 0.5765 0.4526 0.2498 0.080 Uiso 1 1 calc R
C27 C 0.7072(3) 0.3409(4) 0.3124(4) 0.0904(14) Uani 1 1 d .
H27A H 0.7576 0.3973 0.3210 0.109 Uiso 1 1 calc R
C28 C 0.7402(3) 0.2247(4) 0.3423(3) 0.0803(12) Uani 1 1 d .
H28A H 0.8123 0.2009 0.3718 0.096 Uiso 1 1 calc R
C29 C 0.6641(3) 0.1450(3) 0.3276(3) 0.0625(9) Uani 1 1 d .
H29A H 0.6857 0.0661 0.3486 0.075 Uiso 1 1 calc R
C30 C 0.2874(2) 0.4454(2) 0.1325(2) 0.0400(6) Uani 1 1 d .
C31 C 0.2634(3) 0.5563(2) 0.0660(2) 0.0432(6) Uani 1 1 d .
C32 C 0.1534(3) 0.5928(3) 0.0259(3) 0.0583(8) Uani 1 1 d .
H32A H 0.0906 0.5453 0.0401 0.070 Uiso 1 1 calc R
C33 C 0.1366(3) 0.7000(3) -0.0354(3) 0.0699(10) Uani 1 1 d .
H33A H 0.0626 0.7240 -0.0616 0.084 Uiso 1 1 calc R
C34 C 0.2282(4) 0.7696(3) -0.0570(3) 0.0671(9) Uani 1 1 d .
H34A H 0.2162 0.8418 -0.0967 0.081 Uiso 1 1 calc R
C35 C 0.3383(3) 0.7335(3) -0.0202(3) 0.0618(9) Uani 1 1 d .
H35A H 0.4012 0.7805 -0.0368 0.074 Uiso 1 1 calc R
C36 C 0.3563(3) 0.6285(2) 0.0411(2) 0.0519(7) Uani 1 1 d .
H36A H 0.4311 0.6053 0.0661 0.062 Uiso 1 1 calc R

loop_
_atom_site_aniso_label
_atom_site_aniso_U_11
_atom_site_aniso_U_22
_atom_site_aniso_U_33
_atom_site_aniso_U_23
_atom_site_aniso_U_13
_atom_site_aniso_U_12
Co 0.0405(2) 0.0335(2) 0.0347(3) -0.00128(16) -0.00886(15) -0.00342(14)
O1 0.0508(11) 0.0458(11) 0.0474(12) -0.0100(9) -0.0048(9) -0.0099(8)
O2 0.0726(13) 0.0463(11) 0.0334(11) -0.0037(9) -0.0138(9) 0.0046(9)
O3 0.0441(11) 0.0537(12) 0.0682(15) 0.0073(11) -0.0205(10) -0.0066(9)
N1 0.0631(16) 0.0630(17) 0.0548(17) -0.0122(14) -0.0175(13) -0.0138(13)
N2 0.0437(12) 0.0362(11) 0.0384(13) -0.0006(10) -0.0093(10) -0.0058(9)
N3 0.0441(12) 0.0418(12) 0.0473(15) -0.0006(11) -0.0031(10) -0.0031(9)
N4 0.0408(11) 0.0354(11) 0.0403(13) -0.0026(10) -0.0083(9) -0.0017(9)
N5 0.110(2) 0.0426(14) 0.0364(15) 0.0011(11) -0.0133(14) -0.0064(14)
N6 0.0445(11) 0.0357(11) 0.0311(12) 0.0004(9) -0.0095(9) -0.0054(9)
N7 0.0477(12) 0.0360(11) 0.0362(13) 0.0005(10) -0.0087(10) -0.0019(9)
N8 0.0453(12) 0.0397(12) 0.0325(12) -0.0001(10) -0.0089(9) -0.0018(9)
N9 0.0465(13) 0.0463(13) 0.0585(17) -0.0023(12) -0.0147(11) 0.0006(10)
N10 0.0387(11) 0.0368(11) 0.0360(13) -0.0016(9) -0.0073(9) -0.0036(9)
N11 0.0465(12) 0.0389(12) 0.0384(13) -0.0033(10) -0.0048(10) -0.0050(9)
N12 0.0395(11) 0.0393(12) 0.0404(13) -0.0034(10) -0.0098(9) -0.0033(9)
C1 0.0453(14) 0.0383(14) 0.0516(18) 0.0015(13) -0.0142(13) -0.0050(11)
C2 0.078(2) 0.0508(19) 0.066(2) 0.0029(16) -0.0106(18) -0.0209(16)
C3 0.100(3) 0.057(2) 0.107(4) 0.004(2) -0.004(3) -0.038(2)
C4 0.086(3) 0.074(3) 0.110(4) -0.022(3) -0.032(3) -0.028(2)
C5 0.075(2) 0.078(3) 0.080(3) -0.028(2) -0.025(2) -0.011(2)
C6 0.0456(14) 0.0420(14) 0.0404(16) -0.0012(12) -0.0035(12) -0.0033(11)
C7 0.0548(16) 0.0428(15) 0.0445(18) -0.0017(13) 0.0028(13) -0.0028(12)
C8 0.0591(19) 0.072(2) 0.066(2) -0.0067(18) 0.0052(17) 0.0080(16)
C9 0.079(3) 0.095(3) 0.087(3) -0.012(3) 0.027(2) 0.018(2)
C10 0.134(4) 0.064(2) 0.059(3) -0.009(2) 0.029(3) 0.010(2)
C11 0.124(4) 0.066(2) 0.047(2) -0.0111(18) 0.001(2) -0.019(2)
C12 0.080(2) 0.063(2) 0.0450(19) -0.0092(16) 0.0014(17) -0.0162(17)
C13 0.0457(14) 0.0416(14) 0.0313(14) -0.0013(11) -0.0072(11) -0.0067(11)
C14 0.082(2) 0.0450(16) 0.0385(17) -0.0012(13) -0.0093(15) -0.0024(15)
C15 0.084(2) 0.068(2) 0.0380(18) -0.0123(16) -0.0074(16) -0.0014(18)
C16 0.076(2) 0.075(2) 0.0318(17) 0.0020(16) -0.0056(15) -0.0112(18)
C17 0.120(3) 0.058(2) 0.042(2) 0.0116(16) -0.014(2) -0.013(2)
C18 0.0462(14) 0.0353(13) 0.0361(15) -0.0010(11) -0.0116(11) -0.0021(10)
C19 0.0485(14) 0.0381(14) 0.0354(15) 0.0012(11) -0.0069(11) 0.0003(11)
C20 0.0676(19) 0.0520(17) 0.0425(17) -0.0052(14) -0.0206(14) 0.0073(14)
C21 0.091(3) 0.068(2) 0.0421(19) 0.0087(16) -0.0190(17) 0.0246(18)
C22 0.102(3) 0.0445(18) 0.053(2) 0.0112(16) 0.000(2) 0.0179(17)
C23 0.084(2) 0.0351(15) 0.068(2) -0.0009(15) -0.0078(18) -0.0054(15)
C24 0.0657(18) 0.0405(15) 0.0504(18) 0.0000(13) -0.0163(14) -0.0047(13)
C25 0.0395(13) 0.0426(14) 0.0395(16) -0.0051(12) -0.0080(11) -0.0010(10)
C26 0.0599(19) 0.0476(18) 0.097(3) -0.0087(18) -0.0280(18) -0.0063(14)
C27 0.068(2) 0.072(3) 0.142(4) -0.019(3) -0.051(2) -0.0120(18)
C28 0.059(2) 0.076(3) 0.112(3) -0.021(2) -0.042(2) 0.0052(18)
C29 0.0563(18) 0.0585(19) 0.072(2) -0.0023(17) -0.0236(16) 0.0074(15)
C30 0.0481(14) 0.0345(13) 0.0375(15) -0.0019(11) -0.0092(11) -0.0035(11)
C31 0.0548(15) 0.0372(14) 0.0367(15) -0.0003(11) -0.0076(12) -0.0030(11)
C32 0.0638(19) 0.0507(18) 0.060(2) 0.0115(15) -0.0231(16) -0.0123(14)
C33 0.079(2) 0.061(2) 0.065(2) 0.0182(18) -0.0258(19) 0.0007(17)
C34 0.091(3) 0.0453(18) 0.060(2) 0.0143(16) -0.0120(19) -0.0037(17)
C35 0.074(2) 0.0443(17) 0.064(2) 0.0063(15) 0.0006(17) -0.0137(15)
C36 0.0597(17) 0.0435(16) 0.0516(19) 0.0005(14) -0.0069(14) -0.0058(13)

loop_
_atom_type_symbol
_atom_type_description
_atom_type_scat_dispersion_real
_atom_type_scat_dispersion_imag
_atom_type_scat_source
C C 0.0033 0.0016 'International Tables Vol C Tables 4.2.6.8 and 6.1.1.4'
H H 0.0000 0.0000 'International Tables Vol C Tables 4.2.6.8 and 6.1.1.4'
N N 0.0061 0.0033 'International Tables Vol C Tables 4.2.6.8 and 6.1.1.4'
O O 0.0106 0.0060 'International Tables Vol C Tables 4.2.6.8 and 6.1.1.4'
Co Co 0.3494 0.9721 'International Tables Vol C Tables 4.2.6.8 and 6.1.1.4'

loop_
_geom_angle_atom_site_label_1
_geom_angle_atom_site_label_2
_geom_angle_atom_site_label_3
_geom_angle
N10 Co N4 90.09(9)
N10 Co N12 80.22(9)
N4 Co N12 88.08(9)
N10 Co N2 169.04(9)
N4 Co N2 80.28(9)
N12 Co N2 94.14(9)
N10 Co N6 91.56(9)
N4 Co N6 172.00(8)
N12 Co N6 99.92(9)
N2 Co N6 98.69(9)
N10 Co N8 103.14(9)
N4 Co N8 92.25(9)
N12 Co N8 176.62(9)
N2 Co N8 82.61(9)
N6 Co N8 79.75(9)
C1 N1 C5 116.4(3)
N3 N2 C1 114.8(2)
N3 N2 Co 115.32(17)
C1 N2 Co 128.77(18)
N2 N3 C6 115.1(2)
O1 N4 C6 121.8(2)
O1 N4 Co 124.33(17)
C6 N4 Co 113.87(18)
C13 N5 C17 117.0(3)
N7 N6 C13 113.6(2)
N7 N6 Co 115.76(17)
C13 N6 Co 130.66(17)
N6 N7 C18 115.6(2)
O2 N8 C18 121.8(2)
O2 N8 Co 125.23(17)
C18 N8 Co 112.35(17)
C25 N9 C29 117.0(3)
N11 N10 C25 115.2(2)
N11 N10 Co 116.15(16)
C25 N10 Co 127.38(18)
N10 N11 C30 115.6(2)
O3 N12 C30 122.2(2)
O3 N12 Co 123.89(18)
C30 N12 Co 113.85(16)
N1 C1 C2 124.4(3)
N1 C1 N2 114.4(2)
C2 C1 N2 121.0(3)
C1 C2 C3 116.5(4)
C1 C2 H2A 121.8
C3 C2 H2A 121.8
C4 C3 C2 119.5(4)
C4 C3 H3A 120.3
C2 C3 H3A 120.3
C5 C4 C3 118.8(4)
C5 C4 H4A 120.6
C3 C4 H4A 120.6
C4 C5 N1 124.3(4)
C4 C5 H5A 117.8
N1 C5 H5A 117.8
N4 C6 N3 115.2(2)
N4 C6 C7 125.6(3)
N3 C6 C7 119.2(2)
C8 C7 C12 118.2(3)
C8 C7 C6 119.1(3)
C12 C7 C6 122.6(3)
C9 C8 C7 120.4(4)
C9 C8 H8A 119.8
C7 C8 H8A 119.8
C10 C9 C8 120.5(4)
C10 C9 H9A 119.8
C8 C9 H9A 119.8
C11 C10 C9 120.1(4)
C11 C10 H10A 120.0
C9 C10 H10A 120.0
C10 C11 C12 120.9(4)
C10 C11 H11A 119.5
C12 C11 H11A 119.5
C11 C12 C7 119.9(4)
C11 C12 H12A 120.1
C7 C12 H12A 120.1
N5 C13 C14 123.0(3)
N5 C13 N6 114.8(2)
C14 C13 N6 122.2(2)
C15 C14 C13 118.5(3)
C15 C14 H14A 120.7
C13 C14 H14A 120.7
C16 C15 C14 119.7(3)
C16 C15 H15A 120.1
C14 C15 H15A 120.1
C15 C16 C17 117.6(3)
C15 C16 H16A 121.2
C17 C16 H16A 121.2
N5 C17 C16 124.1(3)
N5 C17 H17A 117.9
C16 C17 H17A 117.9
N7 C18 N8 115.9(2)
N7 C18 C19 118.2(2)
N8 C18 C19 126.0(2)
C20 C19 C24 119.2(3)
C20 C19 C18 122.4(3)
C24 C19 C18 118.3(2)
C19 C20 C21 119.4(3)
C19 C20 H20A 120.3
C21 C20 H20A 120.3
C22 C21 C20 121.2(3)
C22 C21 H21A 119.4
C20 C21 H21A 119.4
C21 C22 C23 119.7(3)
C21 C22 H22A 120.1
C23 C22 H22A 120.1
C22 C23 C24 120.2(3)
C22 C23 H23A 119.9
C24 C23 H23A 119.9
C23 C24 C19 120.3(3)
C23 C24 H24A 119.9
C19 C24 H24A 119.9
N9 C25 C26 123.6(3)
N9 C25 N10 114.7(2)
C26 C25 N10 121.7(2)
C27 C26 C25 117.8(3)
C27 C26 H26A 121.1
C25 C26 H26A 121.1
C26 C27 C28 120.1(3)
C26 C27 H27A 120.0
C28 C27 H27A 120.0
C29 C28 C27 118.0(3)
C29 C28 H28A 121.0
C27 C28 H28A 121.0
N9 C29 C28 123.5(3)
N9 C29 H29A 118.3
C28 C29 H29A 118.3
N11 C30 N12 113.8(2)
N11 C30 C31 119.2(2)
N12 C30 C31 126.9(2)
C32 C31 C36 118.2(3)
C32 C31 C30 123.5(3)
C36 C31 C30 118.3(2)
C31 C32 C33 120.4(3)
C31 C32 H32A 119.8
C33 C32 H32A 119.8
C34 C33 C32 120.2(3)
C34 C33 H33A 119.9
C32 C33 H33A 119.9
C33 C34 C35 120.2(3)
C33 C34 H34A 119.9
C35 C34 H34A 119.9
C34 C35 C36 120.5(3)
C34 C35 H35A 119.8
C36 C35 H35A 119.8
C35 C36 C31 120.6(3)
C35 C36 H36A 119.7
C31 C36 H36A 119.7

loop_
_geom_bond_atom_site_label_1
_geom_bond_atom_site_label_2
_geom_bond_distance
Co N10 1.905(2)
Co N4 1.906(2)
Co N12 1.908(2)
Co N2 1.929(2)
Co N6 1.933(2)
Co N8 1.940(2)
O1 N4 1.255(3)
O2 N8 1.253(3)
O3 N12 1.252(3)
N1 C1 1.318(4)
N1 C5 1.345(4)
N2 N3 1.288(3)
N2 C1 1.429(3)
N3 C6 1.355(3)
N4 C6 1.342(3)
N5 C13 1.306(4)
N5 C17 1.339(4)
N6 N7 1.284(3)
N6 C13 1.433(3)
N7 C18 1.336(3)
N8 C18 1.353(3)
N9 C25 1.317(3)
N9 C29 1.347(4)
N10 N11 1.282(3)
N10 C25 1.431(3)
N11 C30 1.351(3)
N12 C30 1.360(3)
C1 C2 1.386(4)
C2 C3 1.393(5)
C2 H2A 0.9300
C3 C4 1.369(6)
C3 H3A 0.9300
C4 C5 1.337(6)
C4 H4A 0.9300
C5 H5A 0.9300
C6 C7 1.465(4)
C7 C8 1.387(4)
C7 C12 1.393(5)
C8 C9 1.380(5)
C8 H8A 0.9300
C9 C10 1.361(7)
C9 H9A 0.9300
C10 C11 1.352(6)
C10 H10A 0.9300
C11 C12 1.384(5)
C11 H11A 0.9300
C12 H12A 0.9300
C13 C14 1.375(4)
C14 C15 1.372(4)
C14 H14A 0.9300
C15 C16 1.351(5)
C15 H15A 0.9300
C16 C17 1.365(5)
C16 H16A 0.9300
C17 H17A 0.9300
C18 C19 1.477(4)
C19 C20 1.378(4)
C19 C24 1.384(4)
C20 C21 1.385(4)
C20 H20A 0.9300
C21 C22 1.359(5)
C21 H21A 0.9300
C22 C23 1.367(5)
C22 H22A 0.9300
C23 C24 1.380(4)
C23 H23A 0.9300
C24 H24A 0.9300
C25 C26 1.384(4)
C26 C27 1.365(5)
C26 H26A 0.9300
C27 C28 1.371(6)
C27 H27A 0.9300
C28 C29 1.364(5)
C28 H28A 0.9300
C29 H29A 0.9300
C30 C31 1.471(4)
C31 C32 1.391(4)
C31 C36 1.395(4)
C32 C33 1.394(4)
C32 H32A 0.9300
C33 C34 1.361(5)
C33 H33A 0.9300
C34 C35 1.373(5)
C34 H34A 0.9300
C35 C36 1.375(4)
C35 H35A 0.9300
C36 H36A 0.9300
